data_1508315
loop_
_publ_author_name
'Khlebnikov, Alexander F.'
'Golovkina, Maria V.'
'Novikov, Mikhail S.'
'Yufit, Dmitry S.'

_publ_section_title
;
 A novel strategy for the synthesis of 3-(N-heteryl)pyrrole derivatives.
;
_journal_issue 14
_journal_name_full 'Organic letters'
_journal_page_first 3768
_journal_page_last 3771
_journal_paper_doi 10.1021/ol3016594
_journal_volume 14
_journal_year 2012
_chemical_formula_moiety 'Br, H2 O, C27 H21 N2'
_chemical_formula_sum 'C27 H23 Br N2 O'
_chemical_formula_weight 471.38
_chemical_melting_point 'g.t. 260 C'
_chemical_name_systematic
;
1-(2,4,5-Triphenyl-1H-pyrrol-3-yl)pyridinium bromide
;
_space_group_crystal_system triclinic
_space_group_IT_number 2
_space_group_name_Hall '-P 1'
_space_group_name_H-M_alt 'P -1'
_symmetry_space_group_name_Hall '-P 1'
_symmetry_space_group_name_H-M 'P -1'
_atom_sites_solution_hydrogens difmap
_atom_sites_solution_primary direct
_atom_sites_solution_secondary difmap
_audit_creation_date 2011-11-17
_audit_creation_method
;
  Olex2 1.1-beta
  (compiled 2011.11.01 svn.r2039, GUI svn.r3906)
;
_cell_angle_alpha 85.831(2)
_cell_angle_beta 70.146(2)
_cell_angle_gamma 67.185(2)
_cell_formula_units_Z 2
_cell_length_a 9.5612(4)
_cell_length_b 10.7890(5)
_cell_length_c 12.4446(5)
_cell_measurement_reflns_used 2989
_cell_measurement_temperature 100
_cell_measurement_theta_max 58.787
_cell_measurement_theta_min 3.785
_cell_volume 1110.38(9)
_computing_cell_refinement 'SAINT V7.60A (Bruker, 2003)'
_computing_data_collection 'Proteum2 V2011.2-0 (Bruker, 2001)'
_computing_data_reduction 'SAINT V7.60A (Bruker, 2003)'
_computing_molecular_graphics
;
O. V. Dolomanov, L. J. Bourhis, R. J. Gildea, J. A. K. Howard and H. Puschmann,
OLEX2: a complete structure solution, refinement and analysis program.
J. Appl. Cryst. (2009). 42, 339-341.
;
_computing_publication_material
;
O. V. Dolomanov, L. J. Bourhis, R. J. Gildea, J. A. K. Howard and H. Puschmann,
OLEX2: a complete structure solution, refinement and analysis program.
J. Appl. Cryst. (2009). 42, 339-341.
;
_computing_structure_refinement
;
XL, G.M. Sheldrick, Acta Cryst.
(2008). A64, 112-122
;
_computing_structure_solution
;
olex2.solve (L.J. Bourhis, O.V. Dolomanov, R.J. Gildea, J.A.K. Howard,
H. Puschmann, in preparation, 2011)
;
_diffrn_ambient_temperature 100
_diffrn_detector 'CCD area detector'
_diffrn_detector_type 'Bruker Platinum-135 area detector'
_diffrn_measured_fraction_theta_full 0.887
_diffrn_measured_fraction_theta_max 0.887
_diffrn_measurement_device 'three-circle diffractometer'
_diffrn_measurement_device_type 'Bruker Proteum R'
_diffrn_measurement_method '\w scans'
_diffrn_radiation_collimation 'focusing mirrors'
_diffrn_radiation_probe x-ray
_diffrn_radiation_type CuK\a
_diffrn_radiation_wavelength 1.54178
_diffrn_radiation_xray_symbol K-L~3~
_diffrn_reflns_av_R_equivalents 0.0374
_diffrn_reflns_av_unetI/netI 0.0608
_diffrn_reflns_limit_h_max 9
_diffrn_reflns_limit_h_min -10
_diffrn_reflns_limit_k_max 11
_diffrn_reflns_limit_k_min -11
_diffrn_reflns_limit_l_max 13
_diffrn_reflns_limit_l_min -13
_diffrn_reflns_number 5080
_diffrn_reflns_theta_full 57.48
_diffrn_reflns_theta_max 57.48
_diffrn_reflns_theta_min 3.79
_diffrn_source 'rotating anode'
_diffrn_source_current 35.0
_diffrn_source_power 1.75
_diffrn_source_target Cu
_diffrn_source_type 'Bruker Microstar rotating anode'
_diffrn_source_voltage 50.0
_exptl_absorpt_coefficient_mu 2.682
_exptl_absorpt_correction_T_max 1.0000
_exptl_absorpt_correction_T_min 0.6517
_exptl_absorpt_correction_type multi-scan
_exptl_absorpt_process_details
;
SADABS-2008/1 (Bruker,2008) was used for absorption correction.
R(int) was 0.1022 before and 0.0489 after correction.
The Ratio of minimum to maximum transmission is 0.6517.
The \l/2 correction factor is 0.0015.
;
_exptl_crystal_colour 'clear light yellow'
_exptl_crystal_colour_lustre clear
_exptl_crystal_colour_modifier light
_exptl_crystal_colour_primary yellow
_exptl_crystal_density_diffrn 1.410
_exptl_crystal_density_method 'not measured'
_exptl_crystal_description plate
_exptl_crystal_F_000 484
_exptl_crystal_size_max 0.12
_exptl_crystal_size_mid 0.1
_exptl_crystal_size_min 0.001
_refine_diff_density_max 0.603
_refine_diff_density_min -0.471
_refine_diff_density_rms 0.097
_refine_ls_extinction_method none
_refine_ls_goodness_of_fit_ref 1.044
_refine_ls_hydrogen_treatment mixed
_refine_ls_matrix_type full
_refine_ls_number_parameters 291
_refine_ls_number_reflns 2711
_refine_ls_number_restraints 6
_refine_ls_restrained_S_all 1.044
_refine_ls_R_factor_all 0.0592
_refine_ls_R_factor_gt 0.0460
_refine_ls_shift/su_max 0.000
_refine_ls_shift/su_mean 0.000
_refine_ls_structure_factor_coef Fsqd
_refine_ls_weighting_details 'calc w=1/[\s^2^(Fo^2^)+(0.0800P)^2^+0.4000P] where P=(Fo^2^+2Fc^2^)/3'
_refine_ls_weighting_scheme calc
_refine_ls_wR_factor_gt 0.1165
_refine_ls_wR_factor_ref 0.1248
_reflns_number_gt 2262
_reflns_number_total 2711
_reflns_threshold_expression >2sigma(I)
_cod_data_source_file ol3016594_si_001.cif
_cod_data_source_block 5h_dax38
_cod_depositor_comments 'Adding full bibliography for 1508313--1508316.cif.'
_cod_original_cell_volume 1110.38(8)
_cod_database_code 1508315

loop_
_space_group_symop_id
_space_group_symop_operation_xyz
1 'x, y, z'
2 '-x, -y, -z'

loop_
_atom_site_label
_atom_site_type_symbol
_atom_site_fract_x
_atom_site_fract_y
_atom_site_fract_z
_atom_site_U_iso_or_equiv
_atom_site_adp_type
_atom_site_occupancy
_atom_site_symmetry_multiplicity
_atom_site_calc_flag
_atom_site_refinement_flags
Br1 Br 0.32804(6) 0.58357(5) 0.36058(4) 0.0231(2) Uani 1 1 d .
O1 O 0.4307(4) -0.3086(3) 0.5571(3) 0.0208(8) Uani 1 1 d .
N1 N 0.2692(4) -0.0640(4) 0.6963(3) 0.0140(9) Uani 1 1 d .
N2 N 0.1910(4) 0.2895(4) 0.6881(3) 0.0137(9) Uani 1 1 d .
C1 C 0.2518(5) 0.0502(4) 0.6361(4) 0.0138(11) Uani 1 1 d .
C2 C 0.2293(5) 0.1492(4) 0.7102(4) 0.0115(10) Uani 1 1 d .
C3 C 0.2356(5) 0.0972(4) 0.8169(4) 0.0136(10) Uani 1 1 d .
C4 C 0.2588(5) -0.0365(4) 0.8064(4) 0.0117(10) Uani 1 1 d .
C5 C 0.2681(5) -0.1393(4) 0.8909(4) 0.0130(10) Uani 1 1 d U
C6 C 0.1942(5) -0.1008(5) 1.0078(4) 0.0159(11) Uani 1 1 d .
H6 H 0.1350 -0.0081 1.0324 0.019 Uiso 1 1 calc R
C7 C 0.2064(5) -0.1962(5) 1.0877(4) 0.0172(11) Uani 1 1 d .
H7 H 0.1576 -0.1680 1.1669 0.021 Uiso 1 1 calc R
C8 C 0.2881(6) -0.3317(5) 1.0548(4) 0.0189(11) Uani 1 1 d .
H8 H 0.2966 -0.3966 1.1106 0.023 Uiso 1 1 calc R
C9 C 0.3577(5) -0.3721(5) 0.9390(4) 0.0164(11) Uani 1 1 d .
H9 H 0.4116 -0.4653 0.9152 0.020 Uiso 1 1 calc R
C10 C 0.3487(5) -0.2768(4) 0.8581(4) 0.0155(11) Uani 1 1 d .
H10 H 0.3983 -0.3055 0.7790 0.019 Uiso 1 1 calc R
C11 C 0.2322(5) 0.1734(4) 0.9134(4) 0.0123(10) Uani 1 1 d .
C12 C 0.0957(6) 0.2809(5) 0.9735(4) 0.0218(12) Uani 1 1 d .
H12 H -0.0014 0.3032 0.9577 0.026 Uiso 1 1 calc R
C13 C 0.0995(6) 0.3572(5) 1.0575(4) 0.0244(12) Uani 1 1 d .
H13 H 0.0047 0.4307 1.0992 0.029 Uiso 1 1 calc R
C14 C 0.2402(6) 0.3266(5) 1.0802(4) 0.0207(12) Uani 1 1 d .
H14 H 0.2433 0.3796 1.1364 0.025 Uiso 1 1 calc R
C15 C 0.3756(6) 0.2191(5) 1.0210(4) 0.0225(12) Uani 1 1 d .
H15 H 0.4726 0.1967 1.0371 0.027 Uiso 1 1 calc R
C16 C 0.3723(5) 0.1429(4) 0.9381(4) 0.0171(11) Uani 1 1 d .
H16 H 0.4672 0.0687 0.8975 0.020 Uiso 1 1 calc R
C17 C 0.2863(6) 0.3506(5) 0.6977(4) 0.0168(11) Uani 1 1 d .
H17 H 0.3806 0.2999 0.7160 0.020 Uiso 1 1 calc R
C18 C 0.2477(6) 0.4848(5) 0.6814(4) 0.0213(12) Uani 1 1 d .
H18 H 0.3129 0.5282 0.6905 0.026 Uiso 1 1 calc R
C19 C 0.1125(6) 0.5570(5) 0.6513(4) 0.0223(12) Uani 1 1 d .
H19 H 0.0859 0.6498 0.6378 0.027 Uiso 1 1 calc R
C20 C 0.0171(6) 0.4933(5) 0.6410(4) 0.0206(12) Uani 1 1 d .
H20 H -0.0757 0.5420 0.6204 0.025 Uiso 1 1 calc R
C21 C 0.0567(5) 0.3598(4) 0.6607(4) 0.0161(11) Uani 1 1 d .
H21 H -0.0100 0.3160 0.6552 0.019 Uiso 1 1 calc R
C22 C 0.2571(5) 0.0511(4) 0.5158(4) 0.0132(10) Uani 1 1 d .
C23 C 0.3134(6) 0.1391(5) 0.4429(4) 0.0181(11) Uani 1 1 d .
H23 H 0.3543 0.1938 0.4693 0.022 Uiso 1 1 calc R
C24 C 0.3098(6) 0.1467(5) 0.3322(4) 0.0217(12) Uani 1 1 d .
H24 H 0.3466 0.2074 0.2829 0.026 Uiso 1 1 calc R
C25 C 0.2521(5) 0.0650(5) 0.2936(4) 0.0208(12) Uani 1 1 d .
H25 H 0.2467 0.0718 0.2184 0.025 Uiso 1 1 calc R
C26 C 0.2030(6) -0.0255(5) 0.3635(4) 0.0241(12) Uani 1 1 d .
H26 H 0.1686 -0.0840 0.3352 0.029 Uiso 1 1 calc R
C27 C 0.2032(6) -0.0320(5) 0.4752(4) 0.0208(11) Uani 1 1 d .
H27 H 0.1666 -0.0933 0.5238 0.025 Uiso 1 1 calc R
H1 H 0.296(6) -0.147(5) 0.664(4) 0.031 Uiso 1 1 d .
H1A H 0.510(8) -0.382(7) 0.570(5) 0.06(2) Uiso 1 1 d .
H1B H 0.390(7) -0.334(6) 0.512(5) 0.06(2) Uiso 1 1 d .

loop_
_atom_site_aniso_label
_atom_site_aniso_U_11
_atom_site_aniso_U_22
_atom_site_aniso_U_33
_atom_site_aniso_U_23
_atom_site_aniso_U_13
_atom_site_aniso_U_12
Br1 0.0213(3) 0.0258(4) 0.0234(3) 0.0005(2) -0.0114(3) -0.0068(2)
O1 0.023(2) 0.017(2) 0.0222(19) -0.0018(17) -0.0091(18) -0.0064(17)
N1 0.014(2) 0.011(2) 0.015(2) -0.0017(19) -0.0031(18) -0.0035(17)
N2 0.014(2) 0.016(2) 0.0097(19) -0.0009(17) -0.0008(18) -0.0068(18)
C1 0.009(3) 0.016(3) 0.013(2) 0.003(2) -0.002(2) -0.003(2)
C2 0.008(2) 0.012(3) 0.012(2) 0.003(2) -0.004(2) -0.0018(19)
C3 0.008(2) 0.014(3) 0.017(2) -0.003(2) -0.002(2) -0.003(2)
C4 0.003(2) 0.018(3) 0.010(2) -0.005(2) 0.001(2) -0.0025(19)
C5 0.0099(17) 0.0157(18) 0.0161(17) -0.0002(14) -0.0069(14) -0.0056(14)
C6 0.010(3) 0.019(3) 0.019(3) -0.003(2) -0.004(2) -0.006(2)
C7 0.015(3) 0.029(3) 0.011(2) 0.002(2) -0.003(2) -0.013(2)
C8 0.018(3) 0.020(3) 0.026(3) 0.009(2) -0.013(2) -0.012(2)
C9 0.013(3) 0.016(3) 0.019(3) -0.001(2) -0.005(2) -0.004(2)
C10 0.012(3) 0.021(3) 0.018(2) 0.001(2) -0.007(2) -0.009(2)
C11 0.013(3) 0.014(3) 0.010(2) 0.002(2) -0.002(2) -0.008(2)
C12 0.017(3) 0.024(3) 0.024(3) -0.003(2) -0.010(2) -0.004(2)
C13 0.019(3) 0.021(3) 0.023(3) -0.007(2) -0.004(3) 0.002(2)
C14 0.034(3) 0.018(3) 0.019(3) 0.004(2) -0.013(3) -0.015(2)
C15 0.017(3) 0.032(3) 0.022(3) 0.004(2) -0.010(2) -0.011(2)
C16 0.008(3) 0.016(3) 0.020(3) -0.004(2) -0.002(2) 0.000(2)
C17 0.014(3) 0.023(3) 0.015(2) -0.001(2) -0.003(2) -0.011(2)
C18 0.025(3) 0.021(3) 0.019(3) 0.001(2) -0.003(3) -0.013(2)
C19 0.027(3) 0.017(3) 0.020(3) 0.001(2) -0.002(3) -0.009(2)
C20 0.018(3) 0.019(3) 0.015(3) 0.002(2) -0.003(2) -0.001(2)
C21 0.015(3) 0.019(3) 0.014(2) 0.002(2) -0.006(2) -0.006(2)
C22 0.007(2) 0.012(3) 0.014(2) -0.003(2) -0.004(2) 0.003(2)
C23 0.015(3) 0.019(3) 0.018(3) 0.001(2) -0.003(2) -0.007(2)
C24 0.017(3) 0.024(3) 0.016(3) 0.005(2) -0.001(2) -0.005(2)
C25 0.018(3) 0.028(3) 0.011(2) 0.000(2) -0.007(2) -0.001(2)
C26 0.034(3) 0.025(3) 0.023(3) 0.003(2) -0.016(3) -0.016(3)
C27 0.026(3) 0.019(3) 0.019(3) 0.004(2) -0.008(2) -0.010(2)

loop_
_atom_type_symbol
_atom_type_description
_atom_type_scat_dispersion_real
_atom_type_scat_dispersion_imag
_atom_type_scat_source
C C 0.0181 0.0091 'International Tables Vol C Tables 4.2.6.8 and 6.1.1.4'
H H 0.0000 0.0000 'International Tables Vol C Tables 4.2.6.8 and 6.1.1.4'
Br Br -0.6763 1.2805 'International Tables Vol C Tables 4.2.6.8 and 6.1.1.4'
N N 0.0311 0.0180 'International Tables Vol C Tables 4.2.6.8 and 6.1.1.4'
O O 0.0492 0.0322 'International Tables Vol C Tables 4.2.6.8 and 6.1.1.4'

loop_
_geom_angle_atom_site_label_1
_geom_angle_atom_site_label_2
_geom_angle_atom_site_label_3
_geom_angle
H1A O1 H1B 109(6)
C1 N1 C4 110.1(4)
C1 N1 H1 123(3)
C4 N1 H1 126(3)
C17 N2 C2 119.9(4)
C17 N2 C21 120.7(4)
C21 N2 C2 119.4(4)
N1 C1 C22 122.1(4)
C2 C1 N1 106.0(4)
C2 C1 C22 131.9(4)
C1 C2 N2 125.7(4)
C1 C2 C3 110.3(4)
C3 C2 N2 123.9(4)
C2 C3 C11 124.6(4)
C4 C3 C2 105.8(4)
C4 C3 C11 129.3(4)
N1 C4 C5 121.8(4)
C3 C4 N1 107.9(4)
C3 C4 C5 130.3(4)
C6 C5 C4 120.1(4)
C10 C5 C4 121.9(4)
C10 C5 C6 117.9(4)
C5 C6 H6 119.7
C7 C6 C5 120.6(4)
C7 C6 H6 119.7
C6 C7 H7 119.4
C6 C7 C8 121.2(4)
C8 C7 H7 119.4
C7 C8 H8 120.5
C7 C8 C9 119.1(4)
C9 C8 H8 120.5
C8 C9 H9 119.9
C10 C9 C8 120.2(4)
C10 C9 H9 119.9
C5 C10 H10 119.5
C9 C10 C5 121.1(4)
C9 C10 H10 119.5
C12 C11 C3 121.4(4)
C12 C11 C16 118.8(4)
C16 C11 C3 119.6(4)
C11 C12 H12 119.9
C11 C12 C13 120.3(4)
C13 C12 H12 119.9
C12 C13 H13 119.9
C14 C13 C12 120.3(4)
C14 C13 H13 119.9
C13 C14 H14 120.3
C15 C14 C13 119.4(4)
C15 C14 H14 120.3
C14 C15 H15 119.8
C14 C15 C16 120.5(4)
C16 C15 H15 119.8
C11 C16 H16 119.6
C15 C16 C11 120.7(4)
C15 C16 H16 119.6
N2 C17 H17 119.8
N2 C17 C18 120.4(4)
C18 C17 H17 119.8
C17 C18 H18 120.3
C17 C18 C19 119.3(4)
C19 C18 H18 120.3
C18 C19 H19 120.2
C20 C19 C18 119.6(4)
C20 C19 H19 120.2
C19 C20 H20 120.2
C21 C20 C19 119.6(4)
C21 C20 H20 120.2
N2 C21 C20 120.2(4)
N2 C21 H21 119.9
C20 C21 H21 119.9
C23 C22 C1 119.6(4)
C27 C22 C1 120.8(4)
C27 C22 C23 119.6(4)
C22 C23 H23 119.9
C24 C23 C22 120.1(4)
C24 C23 H23 119.9
C23 C24 H24 120.2
C23 C24 C25 119.6(4)
C25 C24 H24 120.2
C24 C25 H25 119.8
C26 C25 C24 120.3(4)
C26 C25 H25 119.8
C25 C26 H26 119.8
C25 C26 C27 120.4(4)
C27 C26 H26 119.8
C22 C27 C26 119.8(4)
C22 C27 H27 120.1
C26 C27 H27 120.1

loop_
_geom_bond_atom_site_label_1
_geom_bond_atom_site_label_2
_geom_bond_distance
O1 H1A 0.91(7)
O1 H1B 0.89(7)
N1 C1 1.378(6)
N1 C4 1.385(5)
N1 H1 0.91(5)
N2 C2 1.441(5)
N2 C17 1.354(5)
N2 C21 1.358(6)
C1 C2 1.366(6)
C1 C22 1.480(6)
C2 C3 1.415(6)
C3 C4 1.380(6)
C3 C11 1.489(6)
C4 C5 1.470(6)
C5 C6 1.396(6)
C5 C10 1.396(6)
C6 H6 0.9500
C6 C7 1.377(6)
C7 H7 0.9500
C7 C8 1.379(7)
C8 H8 0.9500
C8 C9 1.386(6)
C9 H9 0.9500
C9 C10 1.385(6)
C10 H10 0.9500
C11 C12 1.378(6)
C11 C16 1.386(6)
C12 H12 0.9500
C12 C13 1.395(6)
C13 H13 0.9500
C13 C14 1.378(7)
C14 H14 0.9500
C14 C15 1.370(7)
C15 H15 0.9500
C15 C16 1.381(6)
C16 H16 0.9500
C17 H17 0.9500
C17 C18 1.367(6)
C18 H18 0.9500
C18 C19 1.387(7)
C19 H19 0.9500
C19 C20 1.378(7)
C20 H20 0.9500
C20 C21 1.367(6)
C21 H21 0.9500
C22 C23 1.398(6)
C22 C27 1.388(6)
C23 H23 0.9500
C23 C24 1.386(6)
C24 H24 0.9500
C24 C25 1.389(7)
C25 H25 0.9500
C25 C26 1.373(6)
C26 H26 0.9500
C26 C27 1.388(6)
C27 H27 0.9500

loop_
_geom_hbond_atom_site_label_D
_geom_hbond_atom_site_label_H
_geom_hbond_atom_site_label_A
_geom_hbond_distance_DH
_geom_hbond_distance_HA
_geom_hbond_distance_DA
_geom_hbond_angle_DHA
_geom_hbond_site_symmetry_A
N1 H1 O1 0.91(5) 1.97(5) 2.835(5) 157(4) .
O1 H1A Br1 0.91(7) 2.43(7) 3.321(4) 167(5) 2_656
O1 H1B Br1 0.89(7) 2.47(7) 3.350(4) 169(5) 1_545
